data_2223654
loop_
_publ_author_name
'Khan, Islam Ullah'
'Haider, Zeeshan'
'Zia-ur-Rehman, Muhammad'
'Arshad, Muhammad Nadeem'
'Shafiq, Muhammad'

_publ_section_title
;
 <i>N</i>-Cyclohexyl-<i>N</i>-ethylbenzenesulfonamide
;
_journal_coeditor_code BT5111
_journal_issue 11
_journal_name_full 'Acta Crystallographica Section E'
_journal_page_first o2867
_journal_paper_doi 10.1107/S1600536809044006
_journal_volume 65
_journal_year 2009
_chemical_formula_iupac 'C14 H21 N O2 S'
_chemical_formula_moiety 'C14 H21 N O2 S'
_chemical_formula_sum 'C14 H21 N O2 S'
_chemical_formula_weight 267.38
_chemical_name_systematic
;
<i>N</i>-Cyclohexyl-<i>N</i>-ethylbenzenesulfonamide
;
_space_group_IT_number 14
_symmetry_cell_setting monoclinic
_symmetry_space_group_name_Hall '-P 2ybc'
_symmetry_space_group_name_H-M 'P 1 21/c 1'
_atom_sites_solution_hydrogens geom
_atom_sites_solution_primary direct
_atom_sites_solution_secondary difmap
_audit_creation_method SHELXL-97
_cell_angle_alpha 90.00
_cell_angle_beta 108.587(3)
_cell_angle_gamma 90.00
_cell_formula_units_Z 8
_cell_length_a 18.1950(10)
_cell_length_b 12.9799(7)
_cell_length_c 12.7327(6)
_cell_measurement_reflns_used 3394
_cell_measurement_temperature 296(2)
_cell_measurement_theta_max 21.83
_cell_measurement_theta_min 2.30
_cell_volume 2850.2(3)
_computing_cell_refinement 'SAINT (Bruker, 2007)'
_computing_data_collection 'APEX2 (Bruker, 2007)'
_computing_data_reduction 'SAINT (Bruker, 2007)'
_computing_molecular_graphics 'PLATON (Spek, 2009) and Mercury (Macrae <i>et al.</i>,  2006)'
_computing_publication_material 'SHELXTL (Sheldrick, 2008) and local programs'
_computing_structure_refinement 'SHELXL97 (Sheldrick, 2008)'
_computing_structure_solution 'SHELXS97 (Sheldrick, 2008)'
_diffrn_ambient_temperature 296(2)
_diffrn_measured_fraction_theta_full 0.993
_diffrn_measured_fraction_theta_max 0.993
_diffrn_measurement_device_type 'Bruker APEXII CCD area-detector'
_diffrn_measurement_method '\f and \w'
_diffrn_radiation_monochromator graphite
_diffrn_radiation_source 'fine-focus sealed tube'
_diffrn_radiation_type MoK\a
_diffrn_radiation_wavelength 0.71073
_diffrn_reflns_av_R_equivalents 0.0564
_diffrn_reflns_av_sigmaI/netI 0.0709
_diffrn_reflns_limit_h_max 23
_diffrn_reflns_limit_h_min -24
_diffrn_reflns_limit_k_max 16
_diffrn_reflns_limit_k_min -17
_diffrn_reflns_limit_l_max 17
_diffrn_reflns_limit_l_min -16
_diffrn_reflns_number 32427
_diffrn_reflns_theta_full 28.34
_diffrn_reflns_theta_max 28.34
_diffrn_reflns_theta_min 1.18
_exptl_absorpt_coefficient_mu 0.222
_exptl_absorpt_correction_type none
_exptl_crystal_colour colourless
_exptl_crystal_density_diffrn 1.246
_exptl_crystal_density_method 'not measured'
_exptl_crystal_description Needles
_exptl_crystal_F_000 1152
_exptl_crystal_size_max 0.42
_exptl_crystal_size_mid 0.11
_exptl_crystal_size_min 0.08
_refine_diff_density_max 0.298
_refine_diff_density_min -0.237
_refine_ls_extinction_method none
_refine_ls_goodness_of_fit_ref 0.985
_refine_ls_hydrogen_treatment constr
_refine_ls_matrix_type full
_refine_ls_number_parameters 327
_refine_ls_number_reflns 7061
_refine_ls_number_restraints 0
_refine_ls_restrained_S_all 0.985
_refine_ls_R_factor_all 0.1367
_refine_ls_R_factor_gt 0.0520
_refine_ls_shift/su_max 0.000
_refine_ls_shift/su_mean 0.000
_refine_ls_structure_factor_coef Fsqd
_refine_ls_weighting_details 'calc w=1/[\s^2^(Fo^2^)+(0.0572P)^2^+0.5289P] where P=(Fo^2^+2Fc^2^)/3'
_refine_ls_weighting_scheme calc
_refine_ls_wR_factor_gt 0.1125
_refine_ls_wR_factor_ref 0.1477
_reflns_number_gt 3979
_reflns_number_total 7061
_reflns_threshold_expression I>2\s(I)
_cod_data_source_file bt5111.cif
_cod_data_source_block I
_cod_original_sg_symbol_H-M 'P 21/c'
_cod_database_code 2223654
_cod_database_fobs_code 2223654

loop_
_symmetry_equiv_pos_as_xyz
'x, y, z'
'-x, y+1/2, -z+1/2'
'-x, -y, -z'
'x, -y-1/2, z-1/2'

loop_
_atom_site_type_symbol
_atom_site_label
_atom_site_fract_x
_atom_site_fract_y
_atom_site_fract_z
_atom_site_U_iso_or_equiv
_atom_site_adp_type
_atom_site_calc_flag
_atom_site_refinement_flags
_atom_site_occupancy
_atom_site_disorder_assembly
_atom_site_disorder_group
S S1 0.36993(4) 0.68047(5) 0.03599(5) 0.0533(2) Uani d . 1 . .
O O1 0.39686(11) 0.64718(16) -0.05209(14) 0.0755(6) Uani d . 1 . .
O O2 0.37154(11) 0.78735(14) 0.06200(17) 0.0710(6) Uani d . 1 . .
N N1 0.28139(11) 0.64066(15) 0.00768(15) 0.0464(5) Uani d . 1 . .
C C1 0.42614(14) 0.61647(19) 0.1568(2) 0.0473(6) Uani d . 1 . .
C C2 0.46699(15) 0.5285(2) 0.1493(2) 0.0574(7) Uani d . 1 . .
H H2 0.4652 0.5029 0.0803 0.069 Uiso calc R 1 . .
C C3 0.51032(18) 0.4790(2) 0.2447(3) 0.0751(9) Uani d . 1 . .
H H3 0.5381 0.4200 0.2401 0.090 Uiso calc R 1 . .
C C4 0.5126(2) 0.5163(3) 0.3462(3) 0.0848(11) Uani d . 1 . .
H H4 0.5420 0.4826 0.4103 0.102 Uiso calc R 1 . .
C C5 0.47221(19) 0.6025(3) 0.3537(2) 0.0793(10) Uani d . 1 . .
H H5 0.4737 0.6270 0.4230 0.095 Uiso calc R 1 . .
C C6 0.42914(16) 0.6539(2) 0.2599(2) 0.0614(7) Uani d . 1 . .
H H6 0.4022 0.7133 0.2657 0.074 Uiso calc R 1 . .
C C7 0.23333(13) 0.68049(18) 0.07358(17) 0.0409(6) Uani d . 1 . .
H H7 0.2614 0.7389 0.1167 0.049 Uiso calc R 1 . .
C C8 0.15687(14) 0.7218(2) -0.00157(19) 0.0529(7) Uani d . 1 . .
H H8A 0.1276 0.6663 -0.0470 0.063 Uiso calc R 1 . .
H H8B 0.1666 0.7735 -0.0505 0.063 Uiso calc R 1 . .
C C9 0.10942(16) 0.7692(2) 0.0651(2) 0.0637(8) Uani d . 1 . .
H H9A 0.1357 0.8302 0.1029 0.076 Uiso calc R 1 . .
H H9B 0.0593 0.7902 0.0151 0.076 Uiso calc R 1 . .
C C10 0.09773(17) 0.6946(2) 0.1492(2) 0.0725(9) Uani d . 1 . .
H H10A 0.0714 0.7294 0.1944 0.087 Uiso calc R 1 . .
H H10B 0.0650 0.6383 0.1110 0.087 Uiso calc R 1 . .
C C11 0.17359(17) 0.6522(2) 0.2226(2) 0.0701(8) Uani d . 1 . .
H H11A 0.1637 0.6011 0.2719 0.084 Uiso calc R 1 . .
H H11B 0.2036 0.7074 0.2677 0.084 Uiso calc R 1 . .
C C12 0.22025(15) 0.6035(2) 0.1559(2) 0.0572(7) Uani d . 1 . .
H H12A 0.1928 0.5439 0.1164 0.069 Uiso calc R 1 . .
H H12B 0.2699 0.5805 0.2056 0.069 Uiso calc R 1 . .
C C13 0.26176(16) 0.5405(2) -0.0484(2) 0.0591(7) Uani d . 1 . .
H H13A 0.2257 0.5049 -0.0191 0.071 Uiso calc R 1 . .
H H13B 0.3084 0.4990 -0.0317 0.071 Uiso calc R 1 . .
C C14 0.2265(2) 0.5491(3) -0.1719(2) 0.0908(11) Uani d . 1 . .
H H14A 0.1821 0.5936 -0.1892 0.136 Uiso calc R 1 . .
H H14B 0.2109 0.4821 -0.2028 0.136 Uiso calc R 1 . .
H H14C 0.2640 0.5773 -0.2026 0.136 Uiso calc R 1 . .
S S2 0.14463(4) 0.28954(5) 0.47894(6) 0.0536(2) Uani d . 1 . .
O O3 0.12606(12) 0.31641(16) 0.57629(15) 0.0769(6) Uani d . 1 . .
O O4 0.13794(11) 0.18488(13) 0.44305(17) 0.0707(6) Uani d . 1 . .
N N2 0.23252(11) 0.32654(14) 0.49770(15) 0.0455(5) Uani d . 1 . .
C C15 0.08332(14) 0.36211(19) 0.3684(2) 0.0501(6) Uani d . 1 . .
C C16 0.07673(16) 0.3370(2) 0.2607(2) 0.0635(8) Uani d . 1 . .
H H16 0.1030 0.2803 0.2456 0.076 Uiso calc R 1 . .
C C17 0.03073(18) 0.3967(3) 0.1753(3) 0.0799(9) Uani d . 1 . .
H H17 0.0267 0.3809 0.1024 0.096 Uiso calc R 1 . .
C C18 -0.00889(18) 0.4787(3) 0.1970(3) 0.0850(10) Uani d . 1 . .
H H18 -0.0405 0.5181 0.1391 0.102 Uiso calc R 1 . .
C C19 -0.00210(19) 0.5031(3) 0.3045(3) 0.0829(10) Uani d . 1 . .
H H19 -0.0291 0.5592 0.3192 0.099 Uiso calc R 1 . .
C C20 0.04401(17) 0.4456(2) 0.3902(3) 0.0670(8) Uani d . 1 . .
H H20 0.0488 0.4628 0.4630 0.080 Uiso calc R 1 . .
C C21 0.27320(13) 0.29122(17) 0.42041(17) 0.0398(6) Uani d . 1 . .
H H21 0.2384 0.2427 0.3690 0.048 Uiso calc R 1 . .
C C22 0.29029(15) 0.37719(19) 0.35061(19) 0.0498(6) Uani d . 1 . .
H H22A 0.2425 0.4123 0.3108 0.060 Uiso calc R 1 . .
H H22B 0.3250 0.4269 0.3985 0.060 Uiso calc R 1 . .
C C23 0.32733(15) 0.3341(2) 0.26870(19) 0.0547(7) Uani d . 1 . .
H H23A 0.2902 0.2905 0.2157 0.066 Uiso calc R 1 . .
H H23B 0.3408 0.3904 0.2282 0.066 Uiso calc R 1 . .
C C24 0.39939(15) 0.2723(2) 0.3260(2) 0.0601(7) Uani d . 1 . .
H H24A 0.4185 0.2408 0.2706 0.072 Uiso calc R 1 . .
H H24B 0.4393 0.3181 0.3705 0.072 Uiso calc R 1 . .
C C25 0.38391(16) 0.1893(2) 0.3992(2) 0.0574(7) Uani d . 1 . .
H H25A 0.4324 0.1561 0.4398 0.069 Uiso calc R 1 . .
H H25B 0.3501 0.1375 0.3533 0.069 Uiso calc R 1 . .
C C26 0.34638(14) 0.23229(19) 0.48063(19) 0.0489(6) Uani d . 1 . .
H H26A 0.3338 0.1762 0.5223 0.059 Uiso calc R 1 . .
H H26B 0.3826 0.2777 0.5325 0.059 Uiso calc R 1 . .
C C27 0.26849(18) 0.4076(2) 0.5788(2) 0.0659(8) Uani d . 1 . .
H H27A 0.3243 0.4032 0.5960 0.079 Uiso calc R 1 . .
H H27B 0.2567 0.3936 0.6466 0.079 Uiso calc R 1 . .
C C28 0.2440(2) 0.5137(2) 0.5434(3) 0.0844(10) Uani d . 1 . .
H H28A 0.2526 0.5275 0.4742 0.127 Uiso calc R 1 . .
H H28B 0.2736 0.5613 0.5985 0.127 Uiso calc R 1 . .
H H28C 0.1899 0.5215 0.5346 0.127 Uiso calc R 1 . .

loop_
_atom_site_aniso_label
_atom_site_aniso_U_11
_atom_site_aniso_U_22
_atom_site_aniso_U_33
_atom_site_aniso_U_12
_atom_site_aniso_U_13
_atom_site_aniso_U_23
S1 0.0519(4) 0.0526(4) 0.0639(4) 0.0001(3) 0.0304(3) 0.0080(3)
O1 0.0719(14) 0.1040(16) 0.0669(12) 0.0096(12) 0.0452(10) 0.0145(11)
O2 0.0605(13) 0.0438(11) 0.1111(15) -0.0072(10) 0.0307(11) 0.0086(10)
N1 0.0459(13) 0.0466(13) 0.0501(11) -0.0015(10) 0.0200(9) -0.0048(9)
C1 0.0412(15) 0.0473(16) 0.0577(15) -0.0071(13) 0.0218(12) -0.0012(12)
C2 0.0539(18) 0.0514(17) 0.0708(18) -0.0053(15) 0.0256(15) 0.0023(14)
C3 0.059(2) 0.062(2) 0.106(3) 0.0033(16) 0.0268(18) 0.0164(19)
C4 0.064(2) 0.096(3) 0.082(2) -0.021(2) 0.0061(18) 0.029(2)
C5 0.072(2) 0.099(3) 0.0605(19) -0.024(2) 0.0135(17) 0.0000(19)
C6 0.0545(18) 0.0647(19) 0.0678(18) -0.0144(15) 0.0236(15) -0.0111(15)
C7 0.0436(14) 0.0394(14) 0.0427(12) -0.0033(11) 0.0179(11) -0.0017(10)
C8 0.0531(16) 0.0558(17) 0.0501(13) 0.0040(14) 0.0168(12) 0.0076(12)
C9 0.0546(18) 0.070(2) 0.0715(17) 0.0138(15) 0.0270(14) 0.0101(15)
C10 0.061(2) 0.086(2) 0.084(2) 0.0137(17) 0.0427(16) 0.0132(17)
C11 0.081(2) 0.079(2) 0.0640(17) 0.0060(18) 0.0433(16) 0.0147(15)
C12 0.0603(18) 0.0580(17) 0.0589(15) 0.0040(15) 0.0268(13) 0.0149(13)
C13 0.0666(19) 0.0513(17) 0.0613(16) 0.0017(14) 0.0228(14) -0.0094(13)
C14 0.109(3) 0.096(3) 0.0632(19) 0.005(2) 0.0218(18) -0.0250(18)
S2 0.0558(4) 0.0487(4) 0.0696(4) -0.0011(3) 0.0386(3) 0.0054(3)
O3 0.0871(15) 0.0920(15) 0.0755(12) 0.0103(12) 0.0596(11) 0.0152(11)
O4 0.0642(13) 0.0413(11) 0.1158(15) -0.0094(10) 0.0415(11) 0.0017(10)
N2 0.0521(13) 0.0427(12) 0.0492(11) -0.0066(10) 0.0267(9) -0.0077(9)
C15 0.0408(15) 0.0497(16) 0.0676(16) -0.0033(13) 0.0283(13) -0.0019(13)
C16 0.0528(18) 0.069(2) 0.0711(18) -0.0079(16) 0.0239(15) -0.0120(16)
C17 0.051(2) 0.109(3) 0.071(2) -0.010(2) 0.0067(16) 0.004(2)
C18 0.047(2) 0.083(3) 0.112(3) -0.0060(19) 0.0077(19) 0.027(2)
C19 0.061(2) 0.067(2) 0.121(3) 0.0084(18) 0.029(2) 0.000(2)
C20 0.0582(19) 0.066(2) 0.083(2) 0.0117(16) 0.0302(16) -0.0007(17)
C21 0.0427(14) 0.0390(13) 0.0422(12) -0.0044(11) 0.0197(10) -0.0044(10)
C22 0.0575(17) 0.0498(15) 0.0476(13) 0.0004(13) 0.0245(12) 0.0043(12)
C23 0.0635(18) 0.0614(18) 0.0476(13) 0.0016(15) 0.0297(13) 0.0063(12)
C24 0.0572(18) 0.0721(19) 0.0619(15) 0.0006(15) 0.0344(13) 0.0032(14)
C25 0.0535(17) 0.0617(18) 0.0647(15) 0.0106(14) 0.0298(13) 0.0053(14)
C26 0.0500(16) 0.0511(16) 0.0496(13) 0.0011(13) 0.0217(12) 0.0058(12)
C27 0.085(2) 0.0609(19) 0.0617(16) -0.0021(17) 0.0371(15) -0.0122(15)
C28 0.115(3) 0.060(2) 0.085(2) 0.0096(19) 0.041(2) -0.0057(17)

loop_
_atom_type_symbol
_atom_type_description
_atom_type_scat_dispersion_real
_atom_type_scat_dispersion_imag
_atom_type_scat_source
C C 0.0033 0.0016 'International Tables Vol C Tables 4.2.6.8 and 6.1.1.4'
H H 0.0000 0.0000 'International Tables Vol C Tables 4.2.6.8 and 6.1.1.4'
N N 0.0061 0.0033 'International Tables Vol C Tables 4.2.6.8 and 6.1.1.4'
O O 0.0106 0.0060 'International Tables Vol C Tables 4.2.6.8 and 6.1.1.4'
S S 0.1246 0.1234 'International Tables Vol C Tables 4.2.6.8 and 6.1.1.4'

loop_
_geom_angle_atom_site_label_1
_geom_angle_atom_site_label_2
_geom_angle_atom_site_label_3
_geom_angle_site_symmetry_1
_geom_angle_site_symmetry_3
_geom_angle
_geom_angle_publ_flag
O2 S1 O1 . . 119.41(12) ?
O2 S1 N1 . . 107.93(11) ?
O1 S1 N1 . . 107.15(11) ?
O2 S1 C1 . . 107.05(12) ?
O1 S1 C1 . . 107.14(12) ?
N1 S1 C1 . . 107.67(11) ?
C13 N1 C7 . . 119.10(19) ?
C13 N1 S1 . . 117.41(17) ?
C7 N1 S1 . . 119.11(15) ?
C2 C1 C6 . . 119.8(2) ?
C2 C1 S1 . . 120.3(2) ?
C6 C1 S1 . . 120.0(2) ?
C3 C2 C1 . . 119.5(3) ?
C3 C2 H2 . . 120.3 ?
C1 C2 H2 . . 120.3 ?
C4 C3 C2 . . 120.3(3) ?
C4 C3 H3 . . 119.8 ?
C2 C3 H3 . . 119.8 ?
C5 C4 C3 . . 120.2(3) ?
C5 C4 H4 . . 119.9 ?
C3 C4 H4 . . 119.9 ?
C4 C5 C6 . . 120.7(3) ?
C4 C5 H5 . . 119.7 ?
C6 C5 H5 . . 119.7 ?
C5 C6 C1 . . 119.5(3) ?
C5 C6 H6 . . 120.2 ?
C1 C6 H6 . . 120.2 ?
N1 C7 C8 . . 110.77(18) ?
N1 C7 C12 . . 114.24(19) ?
C8 C7 C12 . . 110.8(2) ?
N1 C7 H7 . . 106.9 ?
C8 C7 H7 . . 106.9 ?
C12 C7 H7 . . 106.9 ?
C7 C8 C9 . . 111.2(2) ?
C7 C8 H8A . . 109.4 ?
C9 C8 H8A . . 109.4 ?
C7 C8 H8B . . 109.4 ?
C9 C8 H8B . . 109.4 ?
H8A C8 H8B . . 108.0 ?
C10 C9 C8 . . 111.7(2) ?
C10 C9 H9A . . 109.3 ?
C8 C9 H9A . . 109.3 ?
C10 C9 H9B . . 109.3 ?
C8 C9 H9B . . 109.3 ?
H9A C9 H9B . . 107.9 ?
C11 C10 C9 . . 111.5(2) ?
C11 C10 H10A . . 109.3 ?
C9 C10 H10A . . 109.3 ?
C11 C10 H10B . . 109.3 ?
C9 C10 H10B . . 109.3 ?
H10A C10 H10B . . 108.0 ?
C10 C11 C12 . . 111.8(2) ?
C10 C11 H11A . . 109.3 ?
C12 C11 H11A . . 109.3 ?
C10 C11 H11B . . 109.3 ?
C12 C11 H11B . . 109.3 ?
H11A C11 H11B . . 107.9 ?
C11 C12 C7 . . 110.5(2) ?
C11 C12 H12A . . 109.5 ?
C7 C12 H12A . . 109.5 ?
C11 C12 H12B . . 109.5 ?
C7 C12 H12B . . 109.5 ?
H12A C12 H12B . . 108.1 ?
N1 C13 C14 . . 113.5(2) ?
N1 C13 H13A . . 108.9 ?
C14 C13 H13A . . 108.9 ?
N1 C13 H13B . . 108.9 ?
C14 C13 H13B . . 108.9 ?
H13A C13 H13B . . 107.7 ?
C13 C14 H14A . . 109.5 ?
C13 C14 H14B . . 109.5 ?
H14A C14 H14B . . 109.5 ?
C13 C14 H14C . . 109.5 ?
H14A C14 H14C . . 109.5 ?
H14B C14 H14C . . 109.5 ?
O4 S2 O3 . . 119.41(12) ?
O4 S2 N2 . . 108.09(11) ?
O3 S2 N2 . . 107.24(11) ?
O4 S2 C15 . . 106.58(12) ?
O3 S2 C15 . . 107.33(12) ?
N2 S2 C15 . . 107.70(11) ?
C27 N2 C21 . . 118.87(19) ?
C27 N2 S2 . . 120.95(16) ?
C21 N2 S2 . . 119.45(15) ?
C20 C15 C16 . . 120.2(3) ?
C20 C15 S2 . . 119.8(2) ?
C16 C15 S2 . . 120.0(2) ?
C15 C16 C17 . . 119.4(3) ?
C15 C16 H16 . . 120.3 ?
C17 C16 H16 . . 120.3 ?
C18 C17 C16 . . 120.4(3) ?
C18 C17 H17 . . 119.8 ?
C16 C17 H17 . . 119.8 ?
C17 C18 C19 . . 119.9(3) ?
C17 C18 H18 . . 120.1 ?
C19 C18 H18 . . 120.1 ?
C20 C19 C18 . . 120.5(3) ?
C20 C19 H19 . . 119.7 ?
C18 C19 H19 . . 119.7 ?
C19 C20 C15 . . 119.7(3) ?
C19 C20 H20 . . 120.2 ?
C15 C20 H20 . . 120.2 ?
N2 C21 C26 . . 111.41(18) ?
N2 C21 C22 . . 113.61(19) ?
C26 C21 C22 . . 110.87(19) ?
N2 C21 H21 . . 106.8 ?
C26 C21 H21 . . 106.8 ?
C22 C21 H21 . . 106.8 ?
C23 C22 C21 . . 110.5(2) ?
C23 C22 H22A . . 109.6 ?
C21 C22 H22A . . 109.6 ?
C23 C22 H22B . . 109.6 ?
C21 C22 H22B . . 109.6 ?
H22A C22 H22B . . 108.1 ?
C24 C23 C22 . . 111.8(2) ?
C24 C23 H23A . . 109.3 ?
C22 C23 H23A . . 109.3 ?
C24 C23 H23B . . 109.3 ?
C22 C23 H23B . . 109.3 ?
H23A C23 H23B . . 107.9 ?
C25 C24 C23 . . 111.9(2) ?
C25 C24 H24A . . 109.2 ?
C23 C24 H24A . . 109.2 ?
C25 C24 H24B . . 109.2 ?
C23 C24 H24B . . 109.2 ?
H24A C24 H24B . . 107.9 ?
C24 C25 C26 . . 111.9(2) ?
C24 C25 H25A . . 109.2 ?
C26 C25 H25A . . 109.2 ?
C24 C25 H25B . . 109.2 ?
C26 C25 H25B . . 109.2 ?
H25A C25 H25B . . 107.9 ?
C21 C26 C25 . . 110.73(19) ?
C21 C26 H26A . . 109.5 ?
C25 C26 H26A . . 109.5 ?
C21 C26 H26B . . 109.5 ?
C25 C26 H26B . . 109.5 ?
H26A C26 H26B . . 108.1 ?
N2 C27 C28 . . 115.4(2) ?
N2 C27 H27A . . 108.4 ?
C28 C27 H27A . . 108.4 ?
N2 C27 H27B . . 108.4 ?
C28 C27 H27B . . 108.4 ?
H27A C27 H27B . . 107.5 ?
C27 C28 H28A . . 109.5 ?
C27 C28 H28B . . 109.5 ?
H28A C28 H28B . . 109.5 ?
C27 C28 H28C . . 109.5 ?
H28A C28 H28C . . 109.5 ?
H28B C28 H28C . . 109.5 ?

loop_
_geom_bond_atom_site_label_1
_geom_bond_atom_site_label_2
_geom_bond_site_symmetry_2
_geom_bond_distance
_geom_bond_publ_flag
S1 O2 . 1.4244(19) ?
S1 O1 . 1.4266(18) ?
S1 N1 . 1.619(2) ?
S1 C1 . 1.761(3) ?
N1 C13 . 1.472(3) ?
N1 C7 . 1.485(3) ?
C1 C2 . 1.382(3) ?
C1 C6 . 1.384(3) ?
C2 C3 . 1.378(4) ?
C2 H2 . 0.9300 ?
C3 C4 . 1.368(4) ?
C3 H3 . 0.9300 ?
C4 C5 . 1.359(5) ?
C4 H4 . 0.9300 ?
C5 C6 . 1.374(4) ?
C5 H5 . 0.9300 ?
C6 H6 . 0.9300 ?
C7 C8 . 1.513(3) ?
C7 C12 . 1.520(3) ?
C7 H7 . 0.9800 ?
C8 C9 . 1.520(3) ?
C8 H8A . 0.9700 ?
C8 H8B . 0.9700 ?
C9 C10 . 1.508(4) ?
C9 H9A . 0.9700 ?
C9 H9B . 0.9700 ?
C10 C11 . 1.503(4) ?
C10 H10A . 0.9700 ?
C10 H10B . 0.9700 ?
C11 C12 . 1.517(3) ?
C11 H11A . 0.9700 ?
C11 H11B . 0.9700 ?
C12 H12A . 0.9700 ?
C12 H12B . 0.9700 ?
C13 C14 . 1.501(4) ?
C13 H13A . 0.9700 ?
C13 H13B . 0.9700 ?
C14 H14A . 0.9600 ?
C14 H14B . 0.9600 ?
C14 H14C . 0.9600 ?
S2 O4 . 1.4261(18) ?
S2 O3 . 1.4280(17) ?
S2 N2 . 1.613(2) ?
S2 C15 . 1.764(3) ?
N2 C27 . 1.473(3) ?
N2 C21 . 1.480(3) ?
C15 C20 . 1.375(4) ?
C15 C16 . 1.377(3) ?
C16 C17 . 1.379(4) ?
C16 H16 . 0.9300 ?
C17 C18 . 1.363(5) ?
C17 H17 . 0.9300 ?
C18 C19 . 1.371(5) ?
C18 H18 . 0.9300 ?
C19 C20 . 1.367(4) ?
C19 H19 . 0.9300 ?
C20 H20 . 0.9300 ?
C21 C26 . 1.515(3) ?
C21 C22 . 1.519(3) ?
C21 H21 . 0.9800 ?
C22 C23 . 1.517(3) ?
C22 H22A . 0.9700 ?
C22 H22B . 0.9700 ?
C23 C24 . 1.512(4) ?
C23 H23A . 0.9700 ?
C23 H23B . 0.9700 ?
C24 C25 . 1.508(3) ?
C24 H24A . 0.9700 ?
C24 H24B . 0.9700 ?
C25 C26 . 1.519(3) ?
C25 H25A . 0.9700 ?
C25 H25B . 0.9700 ?
C26 H26A . 0.9700 ?
C26 H26B . 0.9700 ?
C27 C28 . 1.474(4) ?
C27 H27A . 0.9700 ?
C27 H27B . 0.9700 ?
C28 H28A . 0.9600 ?
C28 H28B . 0.9600 ?
C28 H28C . 0.9600 ?

loop_
_geom_torsion_atom_site_label_1
_geom_torsion_atom_site_label_2
_geom_torsion_atom_site_label_3
_geom_torsion_atom_site_label_4
_geom_torsion_site_symmetry_1
_geom_torsion_site_symmetry_2
_geom_torsion_site_symmetry_3
_geom_torsion_site_symmetry_4
_geom_torsion
_geom_torsion_publ_flag
O2 S1 N1 C13 . . . . 164.91(17) ?
O1 S1 N1 C13 . . . . 35.1(2) ?
C1 S1 N1 C13 . . . . -79.84(19) ?
O2 S1 N1 C7 . . . . -38.8(2) ?
O1 S1 N1 C7 . . . . -168.55(16) ?
C1 S1 N1 C7 . . . . 76.49(19) ?
O2 S1 C1 C2 . . . . -148.1(2) ?
O1 S1 C1 C2 . . . . -18.9(2) ?
N1 S1 C1 C2 . . . . 96.0(2) ?
O2 S1 C1 C6 . . . . 32.3(2) ?
O1 S1 C1 C6 . . . . 161.5(2) ?
N1 S1 C1 C6 . . . . -83.5(2) ?
C6 C1 C2 C3 . . . . 0.0(4) ?
S1 C1 C2 C3 . . . . -179.6(2) ?
C1 C2 C3 C4 . . . . 0.4(4) ?
C2 C3 C4 C5 . . . . 0.0(5) ?
C3 C4 C5 C6 . . . . -0.6(5) ?
C4 C5 C6 C1 . . . . 0.9(4) ?
C2 C1 C6 C5 . . . . -0.6(4) ?
S1 C1 C6 C5 . . . . 179.0(2) ?
C13 N1 C7 C8 . . . . -76.0(3) ?
S1 N1 C7 C8 . . . . 128.08(19) ?
C13 N1 C7 C12 . . . . 49.9(3) ?
S1 N1 C7 C12 . . . . -106.0(2) ?
N1 C7 C8 C9 . . . . -176.3(2) ?
C12 C7 C8 C9 . . . . 55.9(3) ?
C7 C8 C9 C10 . . . . -54.6(3) ?
C8 C9 C10 C11 . . . . 53.9(3) ?
C9 C10 C11 C12 . . . . -54.9(3) ?
C10 C11 C12 C7 . . . . 56.1(3) ?
N1 C7 C12 C11 . . . . 177.6(2) ?
C8 C7 C12 C11 . . . . -56.5(3) ?
C7 N1 C13 C14 . . . . 107.4(3) ?
S1 N1 C13 C14 . . . . -96.2(3) ?
O4 S2 N2 C27 . . . . -151.80(18) ?
O3 S2 N2 C27 . . . . -21.8(2) ?
C15 S2 N2 C27 . . . . 93.4(2) ?
O4 S2 N2 C21 . . . . 38.1(2) ?
O3 S2 N2 C21 . . . . 168.11(17) ?
C15 S2 N2 C21 . . . . -76.65(19) ?
O4 S2 C15 C20 . . . . 144.5(2) ?
O3 S2 C15 C20 . . . . 15.5(2) ?
N2 S2 C15 C20 . . . . -99.7(2) ?
O4 S2 C15 C16 . . . . -37.5(2) ?
O3 S2 C15 C16 . . . . -166.5(2) ?
N2 S2 C15 C16 . . . . 78.3(2) ?
C20 C15 C16 C17 . . . . 0.4(4) ?
S2 C15 C16 C17 . . . . -177.7(2) ?
C15 C16 C17 C18 . . . . -1.1(4) ?
C16 C17 C18 C19 . . . . 1.0(5) ?
C17 C18 C19 C20 . . . . -0.2(5) ?
C18 C19 C20 C15 . . . . -0.6(5) ?
C16 C15 C20 C19 . . . . 0.5(4) ?
S2 C15 C20 C19 . . . . 178.5(2) ?
C27 N2 C21 C26 . . . . 68.9(3) ?
S2 N2 C21 C26 . . . . -120.80(19) ?
C27 N2 C21 C22 . . . . -57.1(3) ?
S2 N2 C21 C22 . . . . 113.1(2) ?
N2 C21 C22 C23 . . . . -176.43(19) ?
C26 C21 C22 C23 . . . . 57.2(3) ?
C21 C22 C23 C24 . . . . -55.4(3) ?
C22 C23 C24 C25 . . . . 53.6(3) ?
C23 C24 C25 C26 . . . . -53.3(3) ?
N2 C21 C26 C25 . . . . 175.45(19) ?
C22 C21 C26 C25 . . . . -57.0(3) ?
C24 C25 C26 C21 . . . . 55.0(3) ?
C21 N2 C27 C28 . . . . 93.3(3) ?
S2 N2 C27 C28 . . . . -76.8(3) ?
